data_1563947
loop_
_publ_author_name
'Xiong, Zuping'
'Zhang, Xiaoxiao'
'Liu, Longxiang'
'Zhu, Qiaozhi'
'Wang, Zhenni'
'Feng, Hui'
'Qian, Zhaosheng'

_publ_section_title
;
 Achieving Highly Efficient Aggregation-Induced Emission, Reversible and
 Irreversible Photochromism by Heavy Halogen-Regulated Photophysics and
 D-A Molecular Pattern-Controlled Photochemistry of Through-Space
 Conjugated Lumingens
;
_journal_name_full 'Chemical Science'
_journal_paper_doi 10.1039/D1SC02168K
_journal_year 2021
_chemical_formula_moiety 'C25 H24 I N3'
_chemical_formula_sum 'C25 H24 I N3'
_chemical_formula_weight 493.37
_space_group_crystal_system triclinic
_space_group_IT_number 2
_space_group_name_Hall '-P 1'
_space_group_name_H-M_alt 'P -1'
_atom_sites_solution_hydrogens geom
_atom_sites_solution_primary dual
_audit_creation_date 2020-01-17
_audit_creation_method
;
Olex2 1.2
(compiled 2018.05.29 svn.r3508 for OlexSys, GUI svn.r5506)
;
_audit_update_record
;
2021-01-06 deposited with the CCDC.	2021-07-05 downloaded from the CCDC.
;
_cell_angle_alpha 102.807(2)
_cell_angle_beta 93.095(2)
_cell_angle_gamma 115.385(2)
_cell_formula_units_Z 2
_cell_length_a 9.9437(5)
_cell_length_b 10.8454(5)
_cell_length_c 11.7215(5)
_cell_measurement_reflns_used 9892
_cell_measurement_temperature 153(2)
_cell_measurement_theta_max 26.30
_cell_measurement_theta_min 2.30
_cell_volume 1097.58(9)
_computing_cell_refinement 'SAINT v8.37A (Bruker, 2015)'
_computing_data_reduction 'SAINT v8.37A (Bruker, 2015)'
_computing_molecular_graphics 'Olex2 (Dolomanov et al., 2009)'
_computing_publication_material 'Olex2 (Dolomanov et al., 2009)'
_computing_structure_refinement 'ShelXL (Sheldrick, 2015)'
_computing_structure_solution 'ShelXT (Sheldrick, 2015)'
_diffrn_ambient_temperature 153.35
_diffrn_measured_fraction_theta_full 0.999
_diffrn_measured_fraction_theta_max 0.997
_diffrn_measurement_device_type 'Bruker APEX-II CCD'
_diffrn_measurement_method '\f and \w scans'
_diffrn_radiation_type MoK\a
_diffrn_radiation_wavelength 0.71073
_diffrn_reflns_av_R_equivalents 0.0426
_diffrn_reflns_av_unetI/netI 0.0274
_diffrn_reflns_Laue_measured_fraction_full 0.999
_diffrn_reflns_Laue_measured_fraction_max 0.997
_diffrn_reflns_limit_h_max 12
_diffrn_reflns_limit_h_min -12
_diffrn_reflns_limit_k_max 13
_diffrn_reflns_limit_k_min -13
_diffrn_reflns_limit_l_max 14
_diffrn_reflns_limit_l_min -14
_diffrn_reflns_number 27220
_diffrn_reflns_point_group_measured_fraction_full 0.999
_diffrn_reflns_point_group_measured_fraction_max 0.997
_diffrn_reflns_theta_full 25.242
_diffrn_reflns_theta_max 26.447
_diffrn_reflns_theta_min 2.300
_diffrn_standards_number 0
_exptl_absorpt_coefficient_mu 1.474
_exptl_absorpt_correction_T_max 0.0276
_exptl_absorpt_correction_T_min 0.0107
_exptl_absorpt_correction_type multi-scan
_exptl_absorpt_process_details
;
SADABS-2016/2 (Bruker,2016/2) was used for absorption correction.
wR2(int) was 0.0768 before and 0.0577 after correction.
The Ratio of minimum to maximum transmission is 0.3877.
The \l/2 correction factor is Not present.
;
_exptl_crystal_colour yellow
_exptl_crystal_colour_primary yellow
_exptl_crystal_density_diffrn 1.493
_exptl_crystal_description block
_exptl_crystal_F_000 496
_exptl_crystal_size_max 0.2
_exptl_crystal_size_mid 0.15
_exptl_crystal_size_min 0.1
_refine_diff_density_max 0.824
_refine_diff_density_min -0.718
_refine_diff_density_rms 0.065
_refine_ls_extinction_method none
_refine_ls_goodness_of_fit_ref 1.036
_refine_ls_hydrogen_treatment constr
_refine_ls_matrix_type full
_refine_ls_number_parameters 266
_refine_ls_number_reflns 4518
_refine_ls_number_restraints 0
_refine_ls_restrained_S_all 1.036
_refine_ls_R_factor_all 0.0391
_refine_ls_R_factor_gt 0.0295
_refine_ls_shift/su_max 0.003
_refine_ls_shift/su_mean 0.000
_refine_ls_structure_factor_coef Fsqd
_refine_ls_weighting_details 'w=1/[\s^2^(Fo^2^)+(0.0296P)^2^+0.8819P] where P=(Fo^2^+2Fc^2^)/3'
_refine_ls_weighting_scheme calc
_refine_ls_wR_factor_gt 0.0670
_refine_ls_wR_factor_ref 0.0715
_reflns_Friedel_coverage 0.000
_reflns_number_gt 3856
_reflns_number_total 4518
_reflns_threshold_expression 'I > 2\s(I)'
_cod_data_source_file d1sc02168k2.cif
_cod_data_source_block mo_0117_2_0m
_cod_database_code 1563947
_shelx_shelxl_version_number 2018/3
_shelx_space_group_comment
;
The symmetry employed for this shelxl refinement is uniquely defined
by the following loop, which should always be used as a source of
symmetry information in preference to the above space-group names.
They are only intended as comments.
;
_olex2_refinement_description
;
1. Fixed Uiso
 At 1.2 times of:
  All C(H) groups
 At 1.5 times of:
  All C(H,H,H) groups
2.a Aromatic/amide H refined with riding coordinates:
 C007(H007), C00B(H00B), C00D(H00D), C00E(H00E), C00F(H00F), C00H(H00H),
 C00I(H00I), C00J(H00J), C00M(H00M), C00N(H00N), C00O(H00O), C00P(H00P)
2.b Idealised Me refined as rotating group:
 C00Q(H00A,H00C,H00G), C00R(H00K,H00L,H00Q), C00S(H00R,H00S,H00T), C00T(H00U,
 H00V,H00W)
;
_olex2_submission_special_instructions 'No special instructions were received'

loop_
_space_group_symop_operation_xyz
'x, y, z'
'-x, -y, -z'

loop_
_atom_site_label
_atom_site_type_symbol
_atom_site_fract_x
_atom_site_fract_y
_atom_site_fract_z
_atom_site_U_iso_or_equiv
_atom_site_adp_type
_atom_site_occupancy
_atom_site_site_symmetry_order
_atom_site_calc_flag
_atom_site_refinement_flags_posn
_atom_site_refinement_flags_adp
_atom_site_refinement_flags_occupancy
_atom_site_disorder_assembly
_atom_site_disorder_group
I001 I 0.79811(2) 1.03154(2) 0.68281(2) 0.04861(8) Uani 1 1 d . . . . .
N002 N 0.1502(3) -0.1789(2) 0.9099(2) 0.0448(6) Uani 1 1 d . . . . .
N003 N 0.2762(3) 0.4544(3) 0.9465(2) 0.0448(6) Uani 1 1 d . . . . .
C004 C 0.5433(3) 0.5751(3) 0.7739(2) 0.0334(5) Uani 1 1 d . . . . .
N005 N 0.9731(3) 0.3396(3) 0.5312(2) 0.0592(8) Uani 1 1 d . . . . .
C006 C 0.6937(3) 0.8362(3) 0.7233(3) 0.0359(6) Uani 1 1 d . . . . .
C007 C 0.5824(3) 0.2343(3) 0.5873(2) 0.0360(6) Uani 1 1 d . . . . .
H007 H 0.482659 0.167456 0.548934 0.043 Uiso 1 1 calc R . . . .
C008 C 0.6041(3) 0.3233(3) 0.6993(2) 0.0336(5) Uani 1 1 d . . . . .
C009 C 0.2235(3) -0.0653(3) 0.8657(2) 0.0363(6) Uani 1 1 d . . . . .
C00A C 0.4766(3) 0.3175(3) 0.7622(2) 0.0335(5) Uani 1 1 d . . . . .
C00B C 0.5876(3) 0.7030(3) 0.8610(2) 0.0360(6) Uani 1 1 d . . . . .
H00B H 0.565421 0.700879 0.938550 0.043 Uiso 1 1 calc R . . . .
C00C C 0.3834(3) 0.1823(3) 0.7886(2) 0.0333(5) Uani 1 1 d . . . . .
C00D C 0.3739(3) -0.0228(3) 0.8469(2) 0.0380(6) Uani 1 1 d . . . . .
H00D H 0.423624 -0.077283 0.860416 0.046 Uiso 1 1 calc R . . . .
C00E C 0.4497(3) 0.0971(3) 0.8092(2) 0.0363(6) Uani 1 1 d . . . . .
H00E H 0.550764 0.122651 0.796689 0.044 Uiso 1 1 calc R . . . .
C00F C 0.7526(3) 0.4166(3) 0.7545(2) 0.0380(6) Uani 1 1 d . . . . .
H00F H 0.770683 0.478481 0.831249 0.046 Uiso 1 1 calc R . . . .
C00G C 0.3546(3) 0.4414(3) 0.8821(2) 0.0358(6) Uani 1 1 d . . . . .
C00H C 0.1532(3) 0.0146(3) 0.8365(2) 0.0369(6) Uani 1 1 d . . . . .
H00H H 0.049603 -0.014921 0.842378 0.044 Uiso 1 1 calc R . . . .
C00I C 0.6631(3) 0.8328(3) 0.8364(3) 0.0387(6) Uani 1 1 d . . . . .
H00I H 0.693636 0.918518 0.896941 0.046 Uiso 1 1 calc R . . . .
C00J C 0.2304(3) 0.1341(3) 0.7999(2) 0.0365(6) Uani 1 1 d . . . . .
H00J H 0.179073 0.185528 0.781673 0.044 Uiso 1 1 calc R . . . .
C00K C 0.4582(3) 0.4373(3) 0.8013(2) 0.0340(5) Uani 1 1 d . . . . .
C00L C 0.8522(3) 0.3341(3) 0.5858(2) 0.0389(6) Uani 1 1 d . . . . .
C00M C 0.5763(3) 0.5822(3) 0.6608(2) 0.0381(6) Uani 1 1 d . . . . .
H00M H 0.547619 0.496949 0.600159 0.046 Uiso 1 1 calc R . . . .
C00N C 0.7024(3) 0.2408(3) 0.5303(2) 0.0386(6) Uani 1 1 d . . . . .
H00N H 0.683406 0.181165 0.452335 0.046 Uiso 1 1 calc R . . . .
C00O C 0.6502(3) 0.7117(3) 0.6351(3) 0.0394(6) Uani 1 1 d . . . . .
H00O H 0.670893 0.714690 0.557265 0.047 Uiso 1 1 calc R . . . .
C00P C 0.8736(3) 0.4210(3) 0.7003(2) 0.0400(6) Uani 1 1 d . . . . .
H00P H 0.973369 0.484089 0.741095 0.048 Uiso 1 1 calc R . . . .
C00Q C -0.0034(3) -0.2190(3) 0.9297(3) 0.0502(8) Uani 1 1 d . . . . .
H00A H -0.010012 -0.136044 0.977695 0.075 Uiso 1 1 calc GR . . . .
H00C H -0.033476 -0.293006 0.971588 0.075 Uiso 1 1 calc GR . . . .
H00G H -0.070731 -0.255029 0.853206 0.075 Uiso 1 1 calc GR . . . .
C00R C 0.2203(4) -0.2668(3) 0.9292(3) 0.0500(7) Uani 1 1 d . . . . .
H00K H 0.243660 -0.307226 0.854024 0.075 Uiso 1 1 calc GR . . . .
H00L H 0.150930 -0.343611 0.959474 0.075 Uiso 1 1 calc GR . . . .
H00Q H 0.313690 -0.209164 0.987090 0.075 Uiso 1 1 calc GR . . . .
C00S C 0.9507(4) 0.2398(4) 0.4193(3) 0.0627(10) Uani 1 1 d . . . . .
H00R H 0.908981 0.143748 0.429417 0.094 Uiso 1 1 calc GR . . . .
H00S H 1.047689 0.262943 0.391613 0.094 Uiso 1 1 calc GR . . . .
H00T H 0.880314 0.244733 0.360802 0.094 Uiso 1 1 calc GR . . . .
C00T C 1.1262(4) 0.4268(4) 0.5939(3) 0.0590(9) Uani 1 1 d . . . . .
H00U H 1.143208 0.525128 0.622984 0.088 Uiso 1 1 calc GR . . . .
H00V H 1.196943 0.422285 0.540042 0.088 Uiso 1 1 calc GR . . . .
H00W H 1.142123 0.391979 0.661260 0.088 Uiso 1 1 calc GR . . . .

loop_
_atom_site_aniso_label
_atom_site_aniso_U_11
_atom_site_aniso_U_22
_atom_site_aniso_U_33
_atom_site_aniso_U_23
_atom_site_aniso_U_13
_atom_site_aniso_U_12
I001 0.04435(12) 0.04014(11) 0.06452(15) 0.02403(9) 0.00831(9) 0.01738(8)
N002 0.0401(13) 0.0393(12) 0.0571(15) 0.0201(11) 0.0135(11) 0.0158(11)
N003 0.0506(15) 0.0398(13) 0.0486(14) 0.0144(11) 0.0182(12) 0.0226(11)
C004 0.0317(13) 0.0345(13) 0.0381(14) 0.0124(11) 0.0062(11) 0.0175(11)
N005 0.0418(15) 0.0719(19) 0.0490(16) -0.0056(14) 0.0102(12) 0.0225(14)
C006 0.0324(13) 0.0355(13) 0.0463(15) 0.0169(12) 0.0070(11) 0.0182(11)
C007 0.0361(14) 0.0334(13) 0.0375(14) 0.0104(11) 0.0020(11) 0.0149(11)
C008 0.0358(14) 0.0319(12) 0.0363(14) 0.0116(11) 0.0072(11) 0.0170(11)
C009 0.0346(14) 0.0324(13) 0.0384(14) 0.0078(11) 0.0054(11) 0.0129(11)
C00A 0.0316(13) 0.0355(13) 0.0323(13) 0.0095(11) 0.0018(10) 0.0145(11)
C00B 0.0389(14) 0.0403(14) 0.0325(13) 0.0104(11) 0.0060(11) 0.0209(12)
C00C 0.0328(13) 0.0327(13) 0.0336(13) 0.0080(11) 0.0051(10) 0.0146(11)
C00D 0.0358(14) 0.0381(14) 0.0442(16) 0.0120(12) 0.0056(12) 0.0202(12)
C00E 0.0298(13) 0.0398(14) 0.0397(15) 0.0097(12) 0.0077(11) 0.0164(11)
C00F 0.0378(14) 0.0362(14) 0.0351(14) 0.0062(11) 0.0076(11) 0.0137(12)
C00G 0.0392(14) 0.0309(13) 0.0388(15) 0.0115(11) 0.0055(12) 0.0163(11)
C00H 0.0288(13) 0.0340(13) 0.0445(15) 0.0060(12) 0.0085(11) 0.0130(11)
C00I 0.0395(15) 0.0333(13) 0.0444(16) 0.0095(12) 0.0049(12) 0.0181(12)
C00J 0.0344(14) 0.0340(13) 0.0415(15) 0.0072(11) 0.0055(11) 0.0175(11)
C00K 0.0344(13) 0.0350(13) 0.0338(13) 0.0101(11) 0.0065(11) 0.0163(11)
C00L 0.0398(15) 0.0412(14) 0.0386(15) 0.0117(12) 0.0095(12) 0.0203(12)
C00M 0.0436(15) 0.0355(13) 0.0348(14) 0.0076(11) 0.0056(12) 0.0186(12)
C00N 0.0450(16) 0.0397(14) 0.0324(14) 0.0085(11) 0.0058(11) 0.0209(12)
C00O 0.0431(15) 0.0408(14) 0.0392(15) 0.0147(12) 0.0106(12) 0.0212(12)
C00P 0.0347(14) 0.0391(14) 0.0396(15) 0.0075(12) 0.0062(11) 0.0123(12)
C00Q 0.0461(17) 0.0376(15) 0.062(2) 0.0142(14) 0.0208(15) 0.0128(13)
C00R 0.0473(17) 0.0415(16) 0.0591(19) 0.0215(14) 0.0033(14) 0.0151(13)
C00S 0.056(2) 0.078(2) 0.0474(19) 0.0025(17) 0.0195(16) 0.0306(19)
C00T 0.0421(17) 0.076(2) 0.055(2) 0.0079(17) 0.0140(15) 0.0268(17)

loop_
_atom_type_symbol
_atom_type_description
_atom_type_scat_dispersion_real
_atom_type_scat_dispersion_imag
_atom_type_scat_source
C C 0.0033 0.0016 'International Tables Vol C Tables 4.2.6.8 and 6.1.1.4'
H H 0.0000 0.0000 'International Tables Vol C Tables 4.2.6.8 and 6.1.1.4'
I I -0.4742 1.8119 'International Tables Vol C Tables 4.2.6.8 and 6.1.1.4'
N N 0.0061 0.0033 'International Tables Vol C Tables 4.2.6.8 and 6.1.1.4'

loop_
_geom_angle_atom_site_label_1
_geom_angle_atom_site_label_2
_geom_angle_atom_site_label_3
_geom_angle
_geom_angle_site_symmetry_1
_geom_angle_site_symmetry_3
_geom_angle_publ_flag
C009 N002 C00Q 120.1(2) . . ?
C009 N002 C00R 120.8(2) . . ?
C00Q N002 C00R 118.9(2) . . ?
C00B C004 C00K 120.5(2) . . ?
C00M C004 C00B 117.7(2) . . ?
C00M C004 C00K 121.7(2) . . ?
C00L N005 C00S 120.7(3) . . ?
C00L N005 C00T 120.8(3) . . ?
C00S N005 C00T 117.5(3) . . ?
C00I C006 I001 119.8(2) . . ?
C00I C006 C00O 120.5(3) . . ?
C00O C006 I001 119.6(2) . . ?
C00N C007 C008 121.6(3) . . ?
C007 C008 C00A 122.4(2) . . ?
C007 C008 C00F 117.5(2) . . ?
C00F C008 C00A 120.1(2) . . ?
N002 C009 C00D 121.3(3) . . ?
N002 C009 C00H 122.0(2) . . ?
C00H C009 C00D 116.7(2) . . ?
C00C C00A C008 116.4(2) . . ?
C00K C00A C008 120.1(2) . . ?
C00K C00A C00C 123.2(2) . . ?
C00I C00B C004 121.4(3) . . ?
C00E C00C C00A 119.3(2) . . ?
C00E C00C C00J 116.4(2) . . ?
C00J C00C C00A 124.2(2) . . ?
C00E C00D C009 120.7(3) . . ?
C00D C00E C00C 122.4(2) . . ?
C00P C00F C008 121.5(3) . . ?
N003 C00G C00K 175.2(3) . . ?
C00J C00H C009 121.7(2) . . ?
C006 C00I C00B 119.4(3) . . ?
C00H C00J C00C 121.7(3) . . ?
C00A C00K C004 126.2(2) . . ?
C00A C00K C00G 120.8(2) . . ?
C00G C00K C004 112.9(2) . . ?
N005 C00L C00N 121.8(3) . . ?
N005 C00L C00P 121.2(3) . . ?
C00P C00L C00N 117.1(3) . . ?
C00O C00M C004 121.2(3) . . ?
C007 C00N C00L 121.0(3) . . ?
C006 C00O C00M 119.7(3) . . ?
C00F C00P C00L 121.2(3) . . ?

loop_
_geom_bond_atom_site_label_1
_geom_bond_atom_site_label_2
_geom_bond_distance
_geom_bond_site_symmetry_2
_geom_bond_publ_flag
I001 C006 2.098(3) . ?
N002 C009 1.368(4) . ?
N002 C00Q 1.445(4) . ?
N002 C00R 1.448(4) . ?
N003 C00G 1.144(4) . ?
C004 C00B 1.399(4) . ?
C004 C00K 1.487(4) . ?
C004 C00M 1.394(4) . ?
N005 C00L 1.377(4) . ?
N005 C00S 1.440(4) . ?
N005 C00T 1.445(4) . ?
C006 C00I 1.382(4) . ?
C006 C00O 1.383(4) . ?
C007 C008 1.389(4) . ?
C007 C00N 1.382(4) . ?
C008 C00A 1.486(4) . ?
C008 C00F 1.396(4) . ?
C009 C00D 1.409(4) . ?
C009 C00H 1.408(4) . ?
C00A C00C 1.474(4) . ?
C00A C00K 1.371(4) . ?
C00B C00I 1.387(4) . ?
C00C C00E 1.397(4) . ?
C00C C00J 1.406(4) . ?
C00D C00E 1.381(4) . ?
C00F C00P 1.379(4) . ?
C00G C00K 1.445(4) . ?
C00H C00J 1.371(4) . ?
C00L C00N 1.406(4) . ?
C00L C00P 1.404(4) . ?
C00M C00O 1.389(4) . ?
